data_4127741
loop_
_publ_author_name
'Wang, Yuwen'
'Karni, Miriam'
'Yao, Shenglai'
'Kaushansky, Alexander'
'Apeloig, Yitzhak'
'Driess, Matthias'

_publ_section_title
;
 Synthesis of an Isolable Bis(silylene)-Stabilized Silylone and Its
 Reactivity Toward Small Gaseous Molecules.
;
_journal_issue 32
_journal_name_full 'Journal of the American Chemical Society'
_journal_page_first 12916
_journal_page_last 12927
_journal_paper_doi 10.1021/jacs.9b06603
_journal_volume 141
_journal_year 2019
_chemical_formula_sum 'C45 H58 N4 O Si3'
_chemical_formula_weight 755.22
_space_group_crystal_system monoclinic
_space_group_IT_number 14
_space_group_name_Hall '-P 2ybc'
_space_group_name_H-M_alt 'P 1 21/c 1'
_symmetry_space_group_name_Hall '-P 2ybc'
_symmetry_space_group_name_H-M 'P 1 21/c 1'
_atom_sites_solution_hydrogens geom
_audit_creation_method 'CrysAlisPro 1.171.38.46 (Rigaku OD, 2015)'
_cell_angle_alpha 90
_cell_angle_beta 110.909(2)
_cell_angle_gamma 90
_cell_formula_units_Z 8
_cell_length_a 19.1971(3)
_cell_length_b 27.1494(3)
_cell_length_c 18.0670(3)
_cell_measurement_reflns_used 17146
_cell_measurement_temperature 150(2)
_cell_measurement_theta_max 73.5420
_cell_measurement_theta_min 2.9020
_cell_volume 8796.3(3)
_computing_cell_refinement 'CrysAlisPro 1.171.38.46 (Rigaku OD, 2015)'
_computing_data_collection 'CrysAlisPro 1.171.38.46 (Rigaku OD, 2015)'
_computing_data_reduction 'CrysAlisPro 1.171.38.46 (Rigaku OD, 2015)'
_computing_structure_refinement 'SHELXL-2016/6 (Sheldrick, 2016)'
_diffrn_ambient_temperature 150(2)
_diffrn_measured_fraction_theta_full 1.000
_diffrn_measured_fraction_theta_max 1.000
_diffrn_measurement_device 'four-circle diffractometer'
_diffrn_measurement_device_type 'SuperNova, Single source at offset, Atlas'
_diffrn_radiation_monochromator mirror
_diffrn_radiation_type CuK\a
_diffrn_radiation_wavelength 1.54184
_diffrn_reflns_av_R_equivalents 0.0465
_diffrn_reflns_av_unetI/netI 0.0370
_diffrn_reflns_Laue_measured_fraction_full 1.000
_diffrn_reflns_Laue_measured_fraction_max 1.000
_diffrn_reflns_limit_h_max 23
_diffrn_reflns_limit_h_min -18
_diffrn_reflns_limit_k_max 30
_diffrn_reflns_limit_k_min -32
_diffrn_reflns_limit_l_max 20
_diffrn_reflns_limit_l_min -21
_diffrn_reflns_number 62964
_diffrn_reflns_point_group_measured_fraction_full 1.000
_diffrn_reflns_point_group_measured_fraction_max 1.000
_diffrn_reflns_theta_full 67.497
_diffrn_reflns_theta_max 67.497
_diffrn_reflns_theta_min 2.464
_exptl_absorpt_coefficient_mu 1.272
_exptl_absorpt_correction_T_max 1.00000
_exptl_absorpt_correction_T_min 0.31210
_exptl_absorpt_correction_type multi-scan
_exptl_absorpt_process_details
;
CrysAlisPro 1.171.38.46 (Rigaku Oxford Diffraction, 2015)
Empirical absorption correction using spherical harmonics,
 implemented in SCALE3 ABSPACK scaling algorithm.
;
_exptl_crystal_colour black
_exptl_crystal_density_diffrn 1.141
_exptl_crystal_description rhomb
_exptl_crystal_F_000 3248
_exptl_crystal_size_max 0.390
_exptl_crystal_size_mid 0.240
_exptl_crystal_size_min 0.180
_refine_diff_density_max 0.281
_refine_diff_density_min -0.351
_refine_diff_density_rms 0.045
_refine_ls_extinction_method none
_refine_ls_goodness_of_fit_ref 1.023
_refine_ls_hydrogen_treatment constr
_refine_ls_matrix_type full
_refine_ls_number_parameters 1091
_refine_ls_number_reflns 15846
_refine_ls_number_restraints 126
_refine_ls_restrained_S_all 1.019
_refine_ls_R_factor_all 0.0571
_refine_ls_R_factor_gt 0.0422
_refine_ls_shift/su_max 0.001
_refine_ls_shift/su_mean 0.000
_refine_ls_structure_factor_coef Fsqd
_refine_ls_weighting_details 'w=1/[\s^2^(Fo^2^)+(0.0556P)^2^+3.3830P] where P=(Fo^2^+2Fc^2^)/3'
_refine_ls_weighting_scheme calc
_refine_ls_wR_factor_gt 0.1047
_refine_ls_wR_factor_ref 0.1171
_reflns_Friedel_coverage 0.000
_reflns_number_gt 12641
_reflns_number_total 15846
_reflns_threshold_expression 'I > 2\s(I)'
_cod_data_source_file ja9b06603_si_002.cif
_cod_data_source_block Compound-4
_cod_original_cell_volume 8796.3(2)
_cod_database_code 4127741
_shelx_shelxl_version_number 2016/6
_shelx_space_group_comment
;
The symmetry employed for this shelxl refinement is uniquely defined
by the following loop, which should always be used as a source of
symmetry information in preference to the above space-group names.
They are only intended as comments.
;
_shelx_estimated_absorpt_t_min 0.637
_shelx_estimated_absorpt_t_max 0.803

loop_
_space_group_symop_operation_xyz
'x, y, z'
'-x, y+1/2, -z+1/2'
'-x, -y, -z'
'x, -y-1/2, z-1/2'

loop_
_atom_site_label
_atom_site_type_symbol
_atom_site_fract_x
_atom_site_fract_y
_atom_site_fract_z
_atom_site_U_iso_or_equiv
_atom_site_adp_type
_atom_site_occupancy
_atom_site_site_symmetry_order
_atom_site_calc_flag
_atom_site_refinement_flags_posn
_atom_site_refinement_flags_adp
_atom_site_refinement_flags_occupancy
_atom_site_disorder_assembly
_atom_site_disorder_group
Si1 Si 0.19996(3) 0.68365(2) 0.22600(3) 0.02680(12) Uani 1 1 d . . . . .
O1 O 0.29505(7) 0.60439(4) 0.32064(7) 0.0254(3) Uani 1 1 d . . . . .
N1 N 0.23640(9) 0.70957(6) 0.15025(10) 0.0305(4) Uani 1 1 d . . . . .
C1 C 0.28734(11) 0.69076(7) 0.31781(11) 0.0288(4) Uani 1 1 d . . . . .
Si2 Si 0.14983(3) 0.55908(2) 0.24437(3) 0.02509(11) Uani 1 1 d . . . . .
O2 O 0.22638(7) 0.10265(5) 0.18613(8) 0.0289(3) Uani 1 1 d . . . . .
N2 N 0.16692(9) 0.74827(6) 0.20019(10) 0.0291(3) Uani 1 1 d . . . . .
C2 C 0.31941(12) 0.73562(7) 0.35150(13) 0.0367(5) Uani 1 1 d . . . . .
H2 H 0.298621 0.765655 0.326228 0.044 Uiso 1 1 calc R U . . .
C39B C 0.2289(6) 0.4309(4) 0.1632(8) 0.083(4) Uani 0.4 1 d . . P A 6
H39A H 0.243754 0.423193 0.219712 0.124 Uiso 0.4 1 calc R U P A 6
H39B H 0.268889 0.421473 0.144291 0.124 Uiso 0.4 1 calc R U P A 6
H39C H 0.183381 0.412706 0.133520 0.124 Uiso 0.4 1 calc R U P A 6
C41B C 0.2834(7) 0.5138(4) 0.1884(6) 0.056(3) Uani 0.4 1 d . . P A 6
H41A H 0.271792 0.549075 0.183286 0.085 Uiso 0.4 1 calc R U P A 6
H41B H 0.318841 0.506192 0.162235 0.085 Uiso 0.4 1 calc R U P A 6
H41C H 0.305359 0.505089 0.244668 0.085 Uiso 0.4 1 calc R U P A 6
Si4 Si 0.26159(3) 0.14958(2) 0.34168(3) 0.03085(12) Uani 1 1 d . . . . .
N3 N 0.15976(9) 0.50393(6) 0.18493(10) 0.0303(4) Uani 1 1 d . . . . .
C3 C 0.38070(13) 0.73676(8) 0.42079(14) 0.0428(5) Uani 1 1 d . . . . .
H3 H 0.402387 0.767545 0.441734 0.051 Uiso 1 1 calc R U . . .
Si5 Si 0.30778(3) 0.02814(2) 0.30485(3) 0.02634(11) Uani 1 1 d . . . . .
N4 N 0.07503(9) 0.51396(6) 0.23499(9) 0.0280(3) Uani 1 1 d . . . . .
C4 C 0.41124(12) 0.69360(8) 0.46048(13) 0.0364(5) Uani 1 1 d . . . . .
H4 H 0.451942 0.695210 0.509479 0.044 Uiso 1 1 calc R U . . .
Si3 Si 0.10168(3) 0.63199(2) 0.18947(4) 0.03534(13) Uani 1 1 d . . . . .
N5 N 0.24407(9) 0.19358(6) 0.41210(10) 0.0322(4) Uani 1 1 d . . . . .
C5 C 0.38253(10) 0.64805(7) 0.42886(11) 0.0276(4) Uani 1 1 d . . . . .
Si6 Si 0.31572(3) 0.08023(2) 0.40405(3) 0.03793(14) Uani 1 1 d . . . . .
N6 N 0.31785(10) 0.20780(6) 0.34881(11) 0.0345(4) Uani 1 1 d . . . . .
C6 C 0.32285(10) 0.64891(7) 0.35729(11) 0.0255(4) Uani 1 1 d . . . . .
N7 N 0.32945(9) -0.03589(6) 0.34192(9) 0.0276(3) Uani 1 1 d . . . . .
C7 C 0.28691(10) 0.56894(6) 0.37241(11) 0.0238(4) Uani 1 1 d . . . . .
N8 N 0.39376(9) 0.00474(6) 0.28749(10) 0.0294(3) Uani 1 1 d . . . . .
C8 C 0.22167(10) 0.54186(6) 0.34455(11) 0.0247(4) Uani 1 1 d . . . . .
C9 C 0.21301(11) 0.50633(7) 0.39706(12) 0.0295(4) Uani 1 1 d . . . . .
H9 H 0.169818 0.486073 0.381069 0.035 Uiso 1 1 calc R U . . .
C10 C 0.26671(11) 0.50039(7) 0.47204(12) 0.0326(4) Uani 1 1 d . . . . .
H10 H 0.259418 0.476420 0.506896 0.039 Uiso 1 1 calc R U . . .
C11 C 0.33110(11) 0.52904(7) 0.49691(12) 0.0304(4) Uani 1 1 d . . . . .
H11 H 0.367255 0.524484 0.548438 0.037 Uiso 1 1 calc R U . . .
C12 C 0.34277(10) 0.56434(7) 0.44666(11) 0.0263(4) Uani 1 1 d . . . . .
C13 C 0.41114(10) 0.59744(7) 0.46431(11) 0.0299(4) Uani 1 1 d . . . . .
C14 C 0.45967(12) 0.57559(8) 0.42047(14) 0.0404(5) Uani 1 1 d . . . . .
H14A H 0.475297 0.542218 0.440065 0.061 Uiso 1 1 calc R U . . .
H14B H 0.503827 0.596303 0.429941 0.061 Uiso 1 1 calc R U . . .
H14C H 0.430770 0.574355 0.363509 0.061 Uiso 1 1 calc R U . . .
C15 C 0.45731(13) 0.60064(9) 0.55293(13) 0.0423(5) Uani 1 1 d . . . . .
H15A H 0.426636 0.614499 0.581057 0.063 Uiso 1 1 calc R U . . .
H15B H 0.500714 0.621848 0.561006 0.063 Uiso 1 1 calc R U . . .
H15C H 0.474144 0.567607 0.573442 0.063 Uiso 1 1 calc R U . . .
C16 C 0.19864(11) 0.75098(7) 0.14500(12) 0.0292(4) Uani 1 1 d . . . . .
C17 C 0.19439(11) 0.79179(7) 0.08896(12) 0.0305(4) Uani 1 1 d . . . . .
C18 C 0.14440(12) 0.79016(8) 0.01165(13) 0.0377(5) Uani 1 1 d . . . . .
H18 H 0.109815 0.763787 -0.005422 0.045 Uiso 1 1 calc R U . . .
C19 C 0.14523(13) 0.82754(9) -0.04094(13) 0.0431(5) Uani 1 1 d . . . . .
H19 H 0.110965 0.826690 -0.094011 0.052 Uiso 1 1 calc R U . . .
C20 C 0.19547(13) 0.86566(8) -0.01630(14) 0.0437(5) Uani 1 1 d . . . . .
H20 H 0.195920 0.890945 -0.052462 0.052 Uiso 1 1 calc R U . . .
C21 C 0.24509(14) 0.86726(8) 0.06062(15) 0.0446(5) Uani 1 1 d . . . . .
H21 H 0.279750 0.893608 0.077351 0.054 Uiso 1 1 calc R U . . .
C22 C 0.24460(12) 0.83068(8) 0.11348(13) 0.0372(5) Uani 1 1 d . . . . .
H22 H 0.278577 0.832063 0.166656 0.045 Uiso 1 1 calc R U . . .
C23 C 0.2780(4) 0.6902(3) 0.1051(3) 0.0356(12) Uani 0.62 1 d D U P B 3
C24 C 0.3200(3) 0.72904(16) 0.0767(3) 0.0582(11) Uani 0.62 1 d D U P B 3
H24A H 0.284217 0.749826 0.036506 0.087 Uiso 0.62 1 calc R U P B 3
H24B H 0.353060 0.712804 0.053590 0.087 Uiso 0.62 1 calc R U P B 3
H24C H 0.349634 0.749472 0.121559 0.087 Uiso 0.62 1 calc R U P B 3
C25 C 0.2241(3) 0.66233(18) 0.0346(2) 0.0555(10) Uani 0.62 1 d D U P B 3
H25A H 0.195824 0.638498 0.053395 0.083 Uiso 0.62 1 calc R U P B 3
H25B H 0.252287 0.644917 0.006894 0.083 Uiso 0.62 1 calc R U P B 3
H25C H 0.189658 0.685677 -0.001689 0.083 Uiso 0.62 1 calc R U P B 3
C26 C 0.3348(4) 0.6549(2) 0.1600(6) 0.0395(12) Uani 0.62 1 d D U P B 3
H26A H 0.368923 0.673167 0.205125 0.059 Uiso 0.62 1 calc R U P B 3
H26B H 0.363105 0.639015 0.130953 0.059 Uiso 0.62 1 calc R U P B 3
H26C H 0.308756 0.629683 0.179185 0.059 Uiso 0.62 1 calc R U P B 3
C27 C 0.10794(11) 0.77923(8) 0.21157(13) 0.0360(5) Uani 1 1 d . . . . .
C28 C 0.03255(13) 0.76628(10) 0.14930(19) 0.0593(7) Uani 1 1 d . . . . .
H28A H 0.033472 0.773120 0.096401 0.089 Uiso 1 1 calc R U . . .
H28B H -0.006458 0.786146 0.158019 0.089 Uiso 1 1 calc R U . . .
H28C H 0.022136 0.731259 0.153442 0.089 Uiso 1 1 calc R U . . .
C29 C 0.10895(17) 0.76699(11) 0.29423(18) 0.0623(8) Uani 1 1 d . . . . .
H29A H 0.097718 0.731965 0.296870 0.093 Uiso 1 1 calc R U . . .
H29B H 0.071400 0.786887 0.305659 0.093 Uiso 1 1 calc R U . . .
H29C H 0.158400 0.774247 0.333344 0.093 Uiso 1 1 calc R U . . .
C30 C 0.12197(13) 0.83420(8) 0.20666(15) 0.0438(5) Uani 1 1 d . . . . .
H30A H 0.172624 0.842209 0.242286 0.066 Uiso 1 1 calc R U . . .
H30B H 0.085858 0.852940 0.222384 0.066 Uiso 1 1 calc R U . . .
H30C H 0.116434 0.842798 0.152170 0.066 Uiso 1 1 calc R U . . .
C31 C 0.09923(11) 0.48361(7) 0.19103(11) 0.0286(4) Uani 1 1 d . . . . .
C32 C 0.06662(12) 0.43524(8) 0.15703(13) 0.0368(5) Uani 1 1 d . . . . .
C33 C 0.08799(15) 0.39286(9) 0.20314(16) 0.0520(6) Uani 1 1 d . . . . .
H33 H 0.120957 0.395302 0.256643 0.062 Uiso 1 1 calc R U . . .
C34 C 0.06148(19) 0.34732(10) 0.1714(2) 0.0683(8) Uani 1 1 d . . . . .
H34 H 0.076178 0.318518 0.203069 0.082 Uiso 1 1 calc R U . . .
C35 C 0.0144(2) 0.34379(11) 0.0950(2) 0.0734(9) Uani 1 1 d . . . . .
H35 H -0.003042 0.312269 0.073559 0.088 Uiso 1 1 calc R U . . .
C36 C -0.00859(17) 0.38472(12) 0.04816(17) 0.0674(9) Uani 1 1 d . . . . .
H36 H -0.042054 0.381653 -0.005032 0.081 Uiso 1 1 calc R U . . .
C37 C 0.01803(14) 0.43132(10) 0.07983(14) 0.0494(6) Uani 1 1 d . . . . .
H37 H 0.002536 0.460000 0.048055 0.059 Uiso 1 1 calc R U . . .
C38 C 0.21436(13) 0.48530(8) 0.15098(14) 0.0401(5) Uani 1 1 d . . . . .
C39 C 0.2598(4) 0.4427(2) 0.2043(5) 0.0697(18) Uani 0.6 1 d . . P A 5
H39D H 0.283057 0.454475 0.258864 0.105 Uiso 0.6 1 calc R U P A 5
H39E H 0.298613 0.431665 0.184559 0.105 Uiso 0.6 1 calc R U P A 5
H39F H 0.226374 0.415159 0.202874 0.105 Uiso 0.6 1 calc R U P A 5
C40 C 0.1817(6) 0.4686(3) 0.0672(6) 0.073(3) Uani 0.6 1 d . . P A 5
H40A H 0.147530 0.441078 0.063388 0.109 Uiso 0.6 1 calc R U P A 5
H40B H 0.221677 0.457871 0.049165 0.109 Uiso 0.6 1 calc R U P A 5
H40C H 0.154256 0.495868 0.033959 0.109 Uiso 0.6 1 calc R U P A 5
C41 C 0.2701(5) 0.5274(2) 0.1570(4) 0.0430(14) Uani 0.6 1 d . . P A 5
H41D H 0.244272 0.554588 0.122440 0.065 Uiso 0.6 1 calc R U P A 5
H41E H 0.310396 0.515278 0.140521 0.065 Uiso 0.6 1 calc R U P A 5
H41F H 0.290969 0.539010 0.211909 0.065 Uiso 0.6 1 calc R U P A 5
C42 C 0.00178(11) 0.51578(8) 0.24603(13) 0.0350(4) Uani 1 1 d . . . . .
C43 C -0.05774(12) 0.53467(10) 0.17020(15) 0.0491(6) Uani 1 1 d . . . . .
H43A H -0.042498 0.566743 0.156214 0.074 Uiso 1 1 calc R U . . .
H43B H -0.105195 0.538171 0.178588 0.074 Uiso 1 1 calc R U . . .
H43C H -0.063755 0.511234 0.127104 0.074 Uiso 1 1 calc R U . . .
C44 C 0.01146(14) 0.55188(10) 0.31354(16) 0.0502(6) Uani 1 1 d . . . . .
H44A H 0.050939 0.540082 0.361558 0.075 Uiso 1 1 calc R U . . .
H44B H -0.035427 0.554468 0.323343 0.075 Uiso 1 1 calc R U . . .
H44C H 0.025103 0.584317 0.299133 0.075 Uiso 1 1 calc R U . . .
C45 C -0.02028(13) 0.46553(9) 0.26869(15) 0.0467(6) Uani 1 1 d . . . . .
H45A H -0.031472 0.443020 0.223532 0.070 Uiso 1 1 calc R U . . .
H45B H -0.064497 0.469125 0.283345 0.070 Uiso 1 1 calc R U . . .
H45C H 0.020964 0.452207 0.313748 0.070 Uiso 1 1 calc R U . . .
C46 C 0.29128(11) 0.22669(7) 0.40126(12) 0.0323(4) Uani 1 1 d . . . . .
C47 C 0.30914(11) 0.27658(7) 0.43738(12) 0.0332(4) Uani 1 1 d . . . . .
C48 C 0.27102(12) 0.31738(8) 0.39473(14) 0.0402(5) Uani 1 1 d . . . . .
H48 H 0.231996 0.312927 0.345002 0.048 Uiso 1 1 calc R U . . .
C49 C 0.29024(13) 0.36422(8) 0.42510(15) 0.0445(5) Uani 1 1 d . . . . .
H49 H 0.265064 0.392021 0.395659 0.053 Uiso 1 1 calc R U . . .
C50 C 0.34573(13) 0.37074(8) 0.49785(16) 0.0468(6) Uani 1 1 d . . . . .
H50 H 0.358564 0.402992 0.518622 0.056 Uiso 1 1 calc R U . . .
C51 C 0.38275(14) 0.33053(9) 0.54067(15) 0.0476(6) Uani 1 1 d . . . . .
H51 H 0.420330 0.335167 0.591317 0.057 Uiso 1 1 calc R U . . .
C52 C 0.36531(13) 0.28324(8) 0.51003(14) 0.0408(5) Uani 1 1 d . . . . .
H52 H 0.391881 0.255672 0.538913 0.049 Uiso 1 1 calc R U . . .
C53 C 0.3797(3) 0.22302(16) 0.3230(4) 0.0548(12) Uani 0.71 1 d D U P C 1
C54 C 0.3850(3) 0.27803(15) 0.3121(3) 0.0784(13) Uani 0.71 1 d D U P C 1
H54A H 0.336157 0.290717 0.278482 0.118 Uiso 0.71 1 calc R U P C 1
H54B H 0.421557 0.284621 0.286852 0.118 Uiso 0.71 1 calc R U P C 1
H54C H 0.400750 0.294339 0.363851 0.118 Uiso 0.71 1 calc R U P C 1
C55 C 0.4519(2) 0.2046(2) 0.3848(4) 0.0950(15) Uani 0.71 1 d D U P C 1
H55A H 0.461363 0.222436 0.434580 0.142 Uiso 0.71 1 calc R U P C 1
H55B H 0.493219 0.210185 0.365992 0.142 Uiso 0.71 1 calc R U P C 1
H55C H 0.447571 0.169286 0.393580 0.142 Uiso 0.71 1 calc R U P C 1
C56 C 0.3652(6) 0.1975(3) 0.2437(4) 0.098(2) Uani 0.71 1 d D U P C 1
H56A H 0.362990 0.161789 0.250472 0.148 Uiso 0.71 1 calc R U P C 1
H56B H 0.405702 0.205272 0.224490 0.148 Uiso 0.71 1 calc R U P C 1
H56C H 0.317772 0.209028 0.205173 0.148 Uiso 0.71 1 calc R U P C 1
C57 C 0.20393(12) 0.19228(8) 0.46854(14) 0.0366(5) Uani 1 1 d . . . . .
C58 C 0.16947(14) 0.24229(9) 0.47537(16) 0.0474(6) Uani 1 1 d . . . . .
H58A H 0.209208 0.265625 0.502971 0.071 Uiso 1 1 calc R U . . .
H58B H 0.136090 0.238359 0.505244 0.071 Uiso 1 1 calc R U . . .
H58C H 0.141115 0.254826 0.422245 0.071 Uiso 1 1 calc R U . . .
C59 C 0.25716(15) 0.17615(10) 0.54933(15) 0.0506(6) Uani 1 1 d . . . . .
H59A H 0.276325 0.143200 0.545256 0.076 Uiso 1 1 calc R U . . .
H59B H 0.230731 0.175392 0.586770 0.076 Uiso 1 1 calc R U . . .
H59C H 0.298799 0.199440 0.568136 0.076 Uiso 1 1 calc R U . . .
C60 C 0.14184(14) 0.15403(9) 0.43638(17) 0.0496(6) Uani 1 1 d . . . . .
H60A H 0.106841 0.164905 0.384785 0.074 Uiso 1 1 calc R U . . .
H60B H 0.115319 0.150379 0.473432 0.074 Uiso 1 1 calc R U . . .
H60C H 0.163593 0.122315 0.430324 0.074 Uiso 1 1 calc R U . . .
C61 C 0.18065(11) 0.16454(7) 0.24707(13) 0.0339(4) Uani 1 1 d . . . . .
C62 C 0.12558(13) 0.20034(8) 0.23977(14) 0.0435(5) Uani 1 1 d . . . . .
H62 H 0.130133 0.221331 0.283322 0.052 Uiso 1 1 calc R U . . .
C63 C 0.06499(13) 0.20540(8) 0.17020(15) 0.0456(6) Uani 1 1 d . . . . .
H63 H 0.029080 0.230320 0.166162 0.055 Uiso 1 1 calc R U . . .
C64 C 0.05582(12) 0.17448(8) 0.10592(13) 0.0381(5) Uani 1 1 d . . . . .
H64 H 0.012970 0.177731 0.059150 0.046 Uiso 1 1 calc R U . . .
C65 C 0.10911(11) 0.13883(7) 0.10985(12) 0.0303(4) Uani 1 1 d . . . . .
C66 C 0.10409(11) 0.10185(7) 0.04449(12) 0.0300(4) Uani 1 1 d . . . . .
C67 C 0.15079(13) 0.12041(8) -0.00348(14) 0.0418(5) Uani 1 1 d . . . . .
H67A H 0.202478 0.125363 0.032073 0.063 Uiso 1 1 calc R U . . .
H67B H 0.130250 0.151679 -0.029116 0.063 Uiso 1 1 calc R U . . .
H67C H 0.149399 0.096018 -0.043965 0.063 Uiso 1 1 calc R U . . .
C68 C 0.02351(12) 0.09479(8) -0.01113(12) 0.0370(5) Uani 1 1 d . . . . .
H68A H 0.021686 0.070040 -0.051265 0.055 Uiso 1 1 calc R U . . .
H68B H 0.003858 0.126111 -0.037202 0.055 Uiso 1 1 calc R U . . .
H68C H -0.006755 0.083689 0.019365 0.055 Uiso 1 1 calc R U . . .
C69 C 0.13833(10) 0.05379(7) 0.08538(11) 0.0260(4) Uani 1 1 d . . . . .
C70 C 0.11430(11) 0.00669(7) 0.05769(11) 0.0289(4) Uani 1 1 d . . . . .
H70 H 0.072743 0.002670 0.009886 0.035 Uiso 1 1 calc R U . . .
C71 C 0.15057(11) -0.03458(7) 0.09939(12) 0.0324(4) Uani 1 1 d . . . . .
H71 H 0.134607 -0.066511 0.078790 0.039 Uiso 1 1 calc R U . . .
C72 C 0.20958(11) -0.02972(7) 0.17045(12) 0.0303(4) Uani 1 1 d . . . . .
H72 H 0.233295 -0.058445 0.198093 0.036 Uiso 1 1 calc R U . . .
C73 C 0.23514(10) 0.01676(7) 0.20253(11) 0.0265(4) Uani 1 1 d . . . . .
C74 C 0.19887(10) 0.05661(7) 0.15645(11) 0.0256(4) Uani 1 1 d . . . . .
C75 C 0.17022(11) 0.13648(7) 0.18023(12) 0.0299(4) Uani 1 1 d . . . . .
C76 C 0.39017(10) -0.03771(7) 0.32207(11) 0.0289(4) Uani 1 1 d . . . . .
C77 C 0.43946(11) -0.08158(8) 0.33010(12) 0.0339(4) Uani 1 1 d . . . . .
C78 C 0.42121(12) -0.11454(8) 0.26714(13) 0.0398(5) Uani 1 1 d . . . . .
H78 H 0.379602 -0.108138 0.220270 0.048 Uiso 1 1 calc R U . . .
C79 C 0.46334(15) -0.15660(10) 0.27241(16) 0.0537(6) Uani 1 1 d . . . . .
H79 H 0.450560 -0.179268 0.229576 0.064 Uiso 1 1 calc R U . . .
C80 C 0.52430(16) -0.16539(11) 0.34064(17) 0.0629(8) Uani 1 1 d . . . . .
H80 H 0.553434 -0.194215 0.344506 0.076 Uiso 1 1 calc R U . . .
C81 C 0.54298(15) -0.13279(10) 0.40274(16) 0.0572(7) Uani 1 1 d . . . . .
H81 H 0.584937 -0.139140 0.449306 0.069 Uiso 1 1 calc R U . . .
C82 C 0.50056(12) -0.09037(9) 0.39770(13) 0.0428(5) Uani 1 1 d . . . . .
H82 H 0.513656 -0.067685 0.440528 0.051 Uiso 1 1 calc R U . . .
C83 C 0.45095(11) 0.02643(8) 0.26089(13) 0.0346(4) Uani 1 1 d . . . . .
C84 C 0.50701(15) 0.05302(12) 0.33107(18) 0.0648(8) Uani 1 1 d . . . . .
H84A H 0.481247 0.078188 0.350605 0.097 Uiso 1 1 calc R U . . .
H84B H 0.544986 0.068735 0.314429 0.097 Uiso 1 1 calc R U . . .
H84C H 0.530910 0.029285 0.373407 0.097 Uiso 1 1 calc R U . . .
C85 C 0.49131(14) -0.01106(9) 0.22822(15) 0.0467(6) Uani 1 1 d . . . . .
H85A H 0.521519 -0.032668 0.271126 0.070 Uiso 1 1 calc R U . . .
H85B H 0.523745 0.006142 0.205337 0.070 Uiso 1 1 calc R U . . .
H85C H 0.454697 -0.030820 0.187142 0.070 Uiso 1 1 calc R U . . .
C86 C 0.40945(15) 0.06252(10) 0.19577(17) 0.0532(6) Uani 1 1 d . . . . .
H86A H 0.375157 0.044412 0.150471 0.080 Uiso 1 1 calc R U . . .
H86B H 0.445317 0.080814 0.179059 0.080 Uiso 1 1 calc R U . . .
H86C H 0.381106 0.085611 0.215800 0.080 Uiso 1 1 calc R U . . .
C87 C 0.30408(12) -0.06954(7) 0.39178(12) 0.0336(4) Uani 1 1 d . . . . .
C88 C 0.30988(14) -0.12376(8) 0.37078(15) 0.0426(5) Uani 1 1 d . . . . .
H88A H 0.290280 -0.127689 0.313059 0.064 Uiso 1 1 calc R U . . .
H88B H 0.280830 -0.144146 0.394012 0.064 Uiso 1 1 calc R U . . .
H88C H 0.362226 -0.134094 0.391855 0.064 Uiso 1 1 calc R U . . .
C89 C 0.35072(14) -0.05961(9) 0.47799(13) 0.0453(5) Uani 1 1 d . . . . .
H89A H 0.402794 -0.068350 0.487857 0.068 Uiso 1 1 calc R U . . .
H89B H 0.331913 -0.079462 0.512138 0.068 Uiso 1 1 calc R U . . .
H89C H 0.347546 -0.024599 0.489632 0.068 Uiso 1 1 calc R U . . .
C90 C 0.22256(13) -0.05682(8) 0.37529(15) 0.0426(5) Uani 1 1 d . . . . .
H90A H 0.218193 -0.021660 0.385120 0.064 Uiso 1 1 calc R U . . .
H90B H 0.204148 -0.076234 0.410230 0.064 Uiso 1 1 calc R U . . .
H90C H 0.192928 -0.064394 0.319921 0.064 Uiso 1 1 calc R U . . .
C23B C 0.2961(7) 0.6952(5) 0.1145(5) 0.048(2) Uani 0.38 1 d D U P B 4
C24B C 0.2622(6) 0.6924(4) 0.0245(5) 0.085(3) Uani 0.38 1 d D U P B 4
H24D H 0.247940 0.725550 0.002811 0.128 Uiso 0.38 1 calc R U P B 4
H24E H 0.217990 0.671249 0.008894 0.128 Uiso 0.38 1 calc R U P B 4
H24F H 0.298885 0.678701 0.003885 0.128 Uiso 0.38 1 calc R U P B 4
C25B C 0.3236(12) 0.6445(5) 0.1477(13) 0.099(5) Uani 0.38 1 d D U P B 4
H25D H 0.361983 0.633317 0.127451 0.148 Uiso 0.38 1 calc R U P B 4
H25E H 0.281789 0.621229 0.131390 0.148 Uiso 0.38 1 calc R U P B 4
H25F H 0.344753 0.646125 0.205670 0.148 Uiso 0.38 1 calc R U P B 4
C26B C 0.3613(5) 0.7311(4) 0.1446(8) 0.099(3) Uani 0.38 1 d D U P B 4
H26D H 0.375573 0.735199 0.201976 0.149 Uiso 0.38 1 calc R U P B 4
H26E H 0.346421 0.763098 0.118457 0.149 Uiso 0.38 1 calc R U P B 4
H26F H 0.403761 0.718216 0.132591 0.149 Uiso 0.38 1 calc R U P B 4
C40B C 0.1765(8) 0.4968(6) 0.0605(7) 0.090(5) Uani 0.4 1 d . . P A 6
H40D H 0.128662 0.479518 0.039308 0.135 Uiso 0.4 1 calc R U P A 6
H40E H 0.209086 0.485727 0.032569 0.135 Uiso 0.4 1 calc R U P A 6
H40F H 0.168201 0.532354 0.052979 0.135 Uiso 0.4 1 calc R U P A 6
C53B C 0.3626(7) 0.2287(4) 0.3075(7) 0.042(2) Uani 0.29 1 d D U P C 2
C54B C 0.4305(5) 0.2550(4) 0.3637(6) 0.059(2) Uani 0.29 1 d D U P C 2
H54D H 0.415566 0.287002 0.378171 0.089 Uiso 0.29 1 calc R U P C 2
H54E H 0.466870 0.259870 0.337707 0.089 Uiso 0.29 1 calc R U P C 2
H54F H 0.452916 0.235015 0.411530 0.089 Uiso 0.29 1 calc R U P C 2
C55B C 0.3881(13) 0.1854(7) 0.2704(9) 0.061(3) Uani 0.29 1 d D U P C 2
H55D H 0.413810 0.161435 0.311575 0.092 Uiso 0.29 1 calc R U P C 2
H55E H 0.422242 0.197140 0.244793 0.092 Uiso 0.29 1 calc R U P C 2
H55F H 0.344704 0.169810 0.230756 0.092 Uiso 0.29 1 calc R U P C 2
C56B C 0.3155(6) 0.2638(4) 0.2435(6) 0.067(3) Uani 0.29 1 d D U P C 2
H56D H 0.268693 0.247586 0.211929 0.101 Uiso 0.29 1 calc R U P C 2
H56E H 0.342929 0.272974 0.209077 0.101 Uiso 0.29 1 calc R U P C 2
H56F H 0.304516 0.293454 0.268303 0.101 Uiso 0.29 1 calc R U P C 2

loop_
_atom_site_aniso_label
_atom_site_aniso_U_11
_atom_site_aniso_U_22
_atom_site_aniso_U_33
_atom_site_aniso_U_23
_atom_site_aniso_U_13
_atom_site_aniso_U_12
Si1 0.0272(3) 0.0241(2) 0.0285(3) 0.00435(19) 0.0092(2) -0.00034(19)
O1 0.0285(7) 0.0223(6) 0.0247(6) 0.0002(5) 0.0087(5) -0.0032(5)
N1 0.0338(9) 0.0275(8) 0.0336(9) 0.0053(6) 0.0164(7) 0.0028(7)
C1 0.0295(10) 0.0275(9) 0.0302(10) 0.0008(8) 0.0116(8) -0.0023(8)
Si2 0.0233(2) 0.0246(2) 0.0265(2) 0.00001(19) 0.0079(2) -0.00268(19)
O2 0.0223(6) 0.0239(6) 0.0368(7) -0.0034(5) 0.0061(6) 0.0004(5)
N2 0.0276(8) 0.0272(8) 0.0341(9) 0.0061(6) 0.0130(7) 0.0016(6)
C2 0.0374(11) 0.0249(10) 0.0441(12) 0.0002(8) 0.0100(9) -0.0025(8)
C39B 0.067(7) 0.058(5) 0.149(12) -0.021(6) 0.071(8) 0.006(5)
C41B 0.051(6) 0.063(7) 0.076(8) -0.023(5) 0.048(6) -0.013(5)
Si4 0.0281(3) 0.0250(3) 0.0357(3) -0.0060(2) 0.0069(2) -0.0012(2)
N3 0.0297(9) 0.0318(8) 0.0318(9) -0.0079(7) 0.0141(7) -0.0052(7)
C3 0.0429(13) 0.0279(10) 0.0499(13) -0.0072(9) 0.0071(10) -0.0088(9)
Si5 0.0241(2) 0.0245(2) 0.0285(3) -0.00158(19) 0.0070(2) 0.00085(19)
N4 0.0243(8) 0.0299(8) 0.0293(8) -0.0002(6) 0.0090(7) -0.0037(6)
C4 0.0307(10) 0.0366(11) 0.0349(11) -0.0051(9) 0.0030(9) -0.0070(9)
Si3 0.0290(3) 0.0296(3) 0.0402(3) 0.0064(2) 0.0035(2) -0.0023(2)
N5 0.0303(9) 0.0270(8) 0.0389(9) -0.0059(7) 0.0118(7) -0.0016(7)
C5 0.0246(9) 0.0281(9) 0.0299(10) 0.0001(7) 0.0096(8) -0.0033(7)
Si6 0.0433(3) 0.0315(3) 0.0328(3) -0.0055(2) 0.0060(2) 0.0063(2)
N6 0.0327(9) 0.0310(9) 0.0401(10) -0.0096(7) 0.0134(8) -0.0048(7)
C6 0.0241(9) 0.0252(9) 0.0285(9) -0.0023(7) 0.0111(8) -0.0053(7)
N7 0.0258(8) 0.0270(8) 0.0279(8) 0.0015(6) 0.0071(7) 0.0023(6)
C7 0.0253(9) 0.0204(8) 0.0277(9) 0.0009(7) 0.0118(7) 0.0023(7)
N8 0.0233(8) 0.0321(8) 0.0315(8) 0.0022(7) 0.0081(7) 0.0015(6)
C8 0.0261(9) 0.0203(8) 0.0280(9) -0.0019(7) 0.0101(8) 0.0010(7)
C9 0.0287(10) 0.0234(9) 0.0361(10) 0.0000(8) 0.0112(8) -0.0029(7)
C10 0.0347(11) 0.0269(9) 0.0359(11) 0.0066(8) 0.0124(9) 0.0002(8)
C11 0.0278(10) 0.0309(10) 0.0288(10) 0.0040(8) 0.0055(8) 0.0028(8)
C12 0.0260(9) 0.0242(9) 0.0285(9) 0.0001(7) 0.0094(8) 0.0017(7)
C13 0.0243(9) 0.0319(10) 0.0301(10) 0.0022(8) 0.0053(8) -0.0021(8)
C14 0.0286(11) 0.0404(12) 0.0537(14) 0.0054(10) 0.0163(10) 0.0029(9)
C15 0.0360(12) 0.0445(12) 0.0354(12) 0.0053(9) -0.0006(9) -0.0096(9)
C16 0.0270(10) 0.0267(9) 0.0317(10) 0.0021(8) 0.0078(8) -0.0033(7)
C17 0.0335(10) 0.0273(9) 0.0331(10) 0.0037(8) 0.0147(9) 0.0019(8)
C18 0.0404(12) 0.0339(11) 0.0365(11) 0.0038(9) 0.0108(9) -0.0001(9)
C19 0.0474(13) 0.0496(13) 0.0318(11) 0.0098(9) 0.0137(10) 0.0113(11)
C20 0.0521(14) 0.0381(12) 0.0506(14) 0.0182(10) 0.0302(12) 0.0100(10)
C21 0.0463(13) 0.0339(11) 0.0592(15) 0.0076(10) 0.0256(12) -0.0042(10)
C22 0.0379(11) 0.0323(10) 0.0423(12) 0.0045(9) 0.0156(10) -0.0030(9)
C23 0.039(3) 0.033(2) 0.041(2) 0.0077(15) 0.0209(16) 0.0074(14)
C24 0.061(3) 0.050(2) 0.091(3) 0.026(2) 0.059(3) 0.0187(16)
C25 0.062(2) 0.065(3) 0.0410(19) -0.0150(18) 0.0195(15) 0.0162(17)
C26 0.038(2) 0.040(2) 0.051(2) 0.0088(16) 0.0277(16) 0.0168(19)
C27 0.0309(11) 0.0321(10) 0.0486(13) 0.0069(9) 0.0185(10) 0.0062(8)
C28 0.0293(12) 0.0444(14) 0.097(2) -0.0002(13) 0.0134(13) 0.0035(10)
C29 0.0766(19) 0.0590(16) 0.0751(19) 0.0203(14) 0.0562(17) 0.0277(14)
C30 0.0403(12) 0.0322(11) 0.0618(15) 0.0014(10) 0.0219(11) 0.0058(9)
C31 0.0275(10) 0.0303(10) 0.0248(9) -0.0001(7) 0.0054(8) -0.0050(8)
C32 0.0360(11) 0.0365(11) 0.0386(11) -0.0083(9) 0.0144(9) -0.0126(9)
C33 0.0568(15) 0.0387(13) 0.0562(15) -0.0043(11) 0.0150(12) -0.0120(11)
C34 0.086(2) 0.0375(14) 0.080(2) -0.0076(13) 0.0268(18) -0.0185(14)
C35 0.091(2) 0.0464(16) 0.086(2) -0.0239(15) 0.0363(19) -0.0332(16)
C36 0.0646(18) 0.085(2) 0.0501(16) -0.0293(15) 0.0176(14) -0.0370(16)
C37 0.0483(14) 0.0578(15) 0.0400(13) -0.0108(11) 0.0132(11) -0.0222(12)
C38 0.0388(12) 0.0401(12) 0.0487(13) -0.0119(10) 0.0245(10) -0.0070(9)
C39 0.055(4) 0.054(4) 0.115(6) 0.016(4) 0.048(4) 0.012(3)
C40 0.063(4) 0.103(6) 0.066(5) -0.049(5) 0.040(4) -0.023(5)
C41 0.047(3) 0.039(3) 0.057(4) -0.012(2) 0.037(3) -0.012(2)
C42 0.0263(10) 0.0387(11) 0.0420(12) 0.0029(9) 0.0147(9) -0.0037(8)
C43 0.0256(11) 0.0566(15) 0.0593(15) 0.0138(12) 0.0081(10) 0.0016(10)
C44 0.0420(13) 0.0582(15) 0.0618(16) -0.0106(12) 0.0324(12) -0.0051(11)
C45 0.0365(12) 0.0512(14) 0.0570(15) 0.0094(11) 0.0224(11) -0.0073(10)
C46 0.0284(10) 0.0277(10) 0.0370(11) -0.0049(8) 0.0071(8) -0.0020(8)
C47 0.0305(10) 0.0306(10) 0.0394(11) -0.0073(8) 0.0136(9) -0.0062(8)
C48 0.0364(12) 0.0333(11) 0.0493(13) -0.0039(9) 0.0131(10) -0.0018(9)
C49 0.0412(12) 0.0318(11) 0.0625(15) -0.0050(10) 0.0210(11) -0.0001(9)
C50 0.0452(13) 0.0344(12) 0.0658(16) -0.0179(11) 0.0261(12) -0.0091(10)
C51 0.0455(13) 0.0453(13) 0.0477(14) -0.0150(11) 0.0114(11) -0.0158(11)
C52 0.0396(12) 0.0365(11) 0.0432(12) -0.0044(9) 0.0110(10) -0.0072(9)
C53 0.061(3) 0.0439(19) 0.076(3) -0.023(2) 0.045(2) -0.0195(19)
C54 0.113(4) 0.0490(18) 0.111(4) -0.0181(18) 0.086(3) -0.029(2)
C55 0.039(2) 0.098(3) 0.155(4) -0.011(3) 0.043(2) -0.006(2)
C56 0.139(8) 0.093(5) 0.110(4) -0.060(5) 0.101(4) -0.064(4)
C57 0.0325(11) 0.0316(10) 0.0482(12) -0.0061(9) 0.0173(9) -0.0023(8)
C58 0.0434(13) 0.0399(12) 0.0648(16) -0.0064(11) 0.0265(12) 0.0019(10)
C59 0.0528(15) 0.0558(15) 0.0458(14) 0.0047(11) 0.0208(12) 0.0015(12)
C60 0.0430(13) 0.0441(13) 0.0694(17) -0.0099(11) 0.0294(12) -0.0099(10)
C61 0.0325(10) 0.0245(9) 0.0398(11) -0.0022(8) 0.0070(9) -0.0006(8)
C62 0.0437(13) 0.0316(11) 0.0468(13) -0.0100(9) 0.0060(10) 0.0084(9)
C63 0.0423(13) 0.0338(11) 0.0529(14) -0.0051(10) 0.0077(11) 0.0129(10)
C64 0.0324(11) 0.0323(11) 0.0429(12) 0.0023(9) 0.0050(9) 0.0065(8)
C65 0.0279(10) 0.0252(9) 0.0366(11) 0.0027(8) 0.0100(8) 0.0000(7)
C66 0.0280(10) 0.0280(10) 0.0323(10) 0.0017(8) 0.0086(8) 0.0009(8)
C67 0.0482(13) 0.0379(11) 0.0433(12) 0.0080(9) 0.0212(11) -0.0002(10)
C68 0.0352(11) 0.0333(10) 0.0349(11) 0.0000(8) 0.0033(9) 0.0044(9)
C69 0.0227(9) 0.0273(9) 0.0293(9) -0.0007(7) 0.0108(8) 0.0008(7)
C70 0.0253(9) 0.0305(10) 0.0286(10) -0.0041(7) 0.0069(8) -0.0014(8)
C71 0.0303(10) 0.0260(9) 0.0384(11) -0.0064(8) 0.0090(9) -0.0009(8)
C72 0.0286(10) 0.0254(9) 0.0349(10) -0.0012(8) 0.0090(8) 0.0025(7)
C73 0.0219(9) 0.0265(9) 0.0313(10) -0.0021(7) 0.0097(8) 0.0010(7)
C74 0.0219(9) 0.0245(9) 0.0319(10) -0.0036(7) 0.0115(8) -0.0018(7)
C75 0.0259(9) 0.0213(9) 0.0411(11) 0.0005(8) 0.0099(8) 0.0002(7)
C76 0.0254(9) 0.0319(10) 0.0248(9) -0.0013(7) 0.0034(8) 0.0022(8)
C77 0.0269(10) 0.0355(11) 0.0375(11) 0.0015(8) 0.0094(9) 0.0044(8)
C78 0.0353(11) 0.0410(12) 0.0367(11) -0.0059(9) 0.0050(9) 0.0046(9)
C79 0.0559(15) 0.0494(14) 0.0499(14) -0.0128(11) 0.0115(12) 0.0120(12)
C80 0.0580(17) 0.0590(16) 0.0600(17) -0.0056(13) 0.0066(13) 0.0301(14)
C81 0.0479(15) 0.0628(16) 0.0492(15) -0.0014(12) 0.0031(12) 0.0233(13)
C82 0.0351(12) 0.0491(13) 0.0370(12) -0.0063(10) 0.0039(9) 0.0080(10)
C83 0.0283(10) 0.0392(11) 0.0380(11) -0.0013(9) 0.0138(9) -0.0040(8)
C84 0.0440(15) 0.082(2) 0.0683(18) -0.0283(16) 0.0198(13) -0.0282(14)
C85 0.0433(13) 0.0512(14) 0.0547(14) 0.0043(11) 0.0286(12) 0.0032(11)
C86 0.0567(15) 0.0502(14) 0.0661(17) 0.0187(12) 0.0381(14) 0.0107(12)
C87 0.0387(11) 0.0288(10) 0.0347(11) 0.0035(8) 0.0149(9) 0.0009(8)
C88 0.0502(13) 0.0295(11) 0.0519(14) 0.0040(9) 0.0229(11) -0.0013(9)
C89 0.0569(15) 0.0462(13) 0.0324(11) 0.0033(9) 0.0154(11) -0.0028(11)
C90 0.0407(12) 0.0402(12) 0.0545(14) 0.0066(10) 0.0261(11) 0.0002(10)
C23B 0.058(7) 0.046(5) 0.058(4) 0.004(4) 0.043(4) 0.015(3)
C24B 0.113(7) 0.099(7) 0.058(4) 0.005(4) 0.048(4) 0.030(6)
C25B 0.147(15) 0.079(6) 0.109(11) 0.045(9) 0.094(10) 0.066(6)
C26B 0.049(5) 0.112(7) 0.154(9) -0.033(7) 0.058(5) -0.007(4)
C40B 0.061(6) 0.183(15) 0.036(4) -0.006(9) 0.030(4) -0.009(11)
C53B 0.043(6) 0.045(5) 0.042(5) 0.001(3) 0.021(3) -0.006(3)
C54B 0.049(5) 0.069(6) 0.068(6) -0.014(4) 0.030(3) -0.023(5)
C55B 0.063(8) 0.060(7) 0.075(9) -0.016(5) 0.042(7) -0.008(4)
C56B 0.076(6) 0.080(6) 0.054(5) 0.027(5) 0.034(4) 0.012(5)

loop_
_atom_type_symbol
_atom_type_description
_atom_type_scat_dispersion_real
_atom_type_scat_dispersion_imag
_atom_type_scat_source
C C 0.0181 0.0091 'International Tables Vol C Tables 4.2.6.8 and 6.1.1.4'
H H 0.0000 0.0000 'International Tables Vol C Tables 4.2.6.8 and 6.1.1.4'
N N 0.0311 0.0180 'International Tables Vol C Tables 4.2.6.8 and 6.1.1.4'
O O 0.0492 0.0322 'International Tables Vol C Tables 4.2.6.8 and 6.1.1.4'
Si Si 0.2541 0.3302 'International Tables Vol C Tables 4.2.6.8 and 6.1.1.4'

loop_
_geom_angle_atom_site_label_1
_geom_angle_atom_site_label_2
_geom_angle_atom_site_label_3
_geom_angle
N2 Si1 N1 69.41(7)
N2 Si1 C1 103.76(8)
N1 Si1 C1 98.93(8)
N2 Si1 Si3 109.73(6)
N1 Si1 Si3 120.64(6)
C1 Si1 Si3 134.80(6)
N2 Si1 C16 35.07(7)
N1 Si1 C16 34.46(7)
C1 Si1 C16 106.02(8)
Si3 Si1 C16 118.88(5)
C7 O1 C6 113.46(14)
C16 N1 C23 132.5(3)
C16 N1 C23B 130.6(5)
C16 N1 Si1 91.92(13)
C23 N1 Si1 134.9(3)
C23B N1 Si1 136.9(4)
C6 C1 C2 115.47(18)
C6 C1 Si1 119.01(14)
C2 C1 Si1 125.51(15)
N4 Si2 N3 69.86(7)
N4 Si2 C8 101.55(8)
N3 Si2 C8 99.21(8)
N4 Si2 Si3 110.96(6)
N3 Si2 Si3 123.55(6)
C8 Si2 Si3 132.66(6)
N4 Si2 C31 35.10(7)
N3 Si2 C31 34.78(7)
C8 Si2 C31 103.40(7)
Si3 Si2 C31 123.06(5)
C74 O2 C75 112.78(14)
C16 N2 C27 130.02(16)
C16 N2 Si1 91.92(12)
C27 N2 Si1 134.95(13)
C3 C2 C1 120.93(19)
N5 Si4 N6 69.85(8)
N5 Si4 C61 100.87(9)
N6 Si4 C61 98.41(9)
N5 Si4 Si6 111.02(6)
N6 Si4 Si6 120.98(6)
C61 Si4 Si6 135.51(6)
N5 Si4 C46 35.08(7)
N6 Si4 C46 34.78(7)
C61 Si4 C46 102.14(8)
Si6 Si4 C46 121.85(6)
C31 N3 C38 131.57(17)
C31 N3 Si2 90.76(12)
C38 N3 Si2 137.38(13)
C2 C3 C4 121.04(19)
N7 Si5 N8 69.50(7)
N7 Si5 C73 101.00(8)
N8 Si5 C73 99.46(8)
N7 Si5 Si6 111.05(6)
N8 Si5 Si6 121.86(6)
C73 Si5 Si6 134.07(6)
N7 Si5 C76 34.94(7)
N8 Si5 C76 34.58(7)
C73 Si5 C76 103.43(7)
Si6 Si5 C76 121.77(5)
C31 N4 C42 130.11(16)
C31 N4 Si2 92.28(12)
C42 N4 Si2 134.84(13)
C3 C4 C5 120.37(19)
Si1 Si3 Si2 104.38(3)
C46 N5 C57 131.42(17)
C46 N5 Si4 91.94(13)
C57 N5 Si4 136.10(13)
C6 C5 C4 116.22(18)
C6 C5 C13 117.25(16)
C4 C5 C13 126.52(17)
Si5 Si6 Si4 103.87(3)
C46 N6 C53B 132.0(5)
C46 N6 C53 132.2(2)
C46 N6 Si4 90.90(13)
C53B N6 Si4 136.5(4)
C53 N6 Si4 135.5(2)
C1 C6 C5 125.77(17)
C1 C6 O1 115.68(16)
C5 C6 O1 118.55(16)
C76 N7 C87 130.34(16)
C76 N7 Si5 92.43(12)
C87 N7 Si5 135.79(13)
C8 C7 O1 115.35(16)
C8 C7 C12 126.09(17)
O1 C7 C12 118.55(16)
C76 N8 C83 132.34(17)
C76 N8 Si5 91.07(12)
C83 N8 Si5 135.72(13)
C7 C8 C9 115.44(17)
C7 C8 Si2 118.09(14)
C9 C8 Si2 126.28(14)
C10 C9 C8 120.90(18)
C9 C10 C11 120.97(18)
C12 C11 C10 120.34(18)
C11 C12 C7 116.25(17)
C11 C12 C13 126.52(17)
C7 C12 C13 117.21(16)
C12 C13 C15 112.67(17)
C12 C13 C5 106.69(15)
C15 C13 C5 111.94(17)
C12 C13 C14 107.36(16)
C15 C13 C14 109.20(18)
C5 C13 C14 108.81(16)
N1 C16 N2 106.39(16)
N1 C16 C17 125.39(18)
N2 C16 C17 128.22(18)
N1 C16 Si1 53.62(10)
N2 C16 Si1 53.01(9)
C17 C16 Si1 176.12(15)
C18 C17 C22 119.84(19)
C18 C17 C16 120.94(18)
C22 C17 C16 119.11(18)
C17 C18 C19 119.5(2)
C20 C19 C18 120.3(2)
C19 C20 C21 120.2(2)
C20 C21 C22 120.2(2)
C21 C22 C17 120.0(2)
N1 C23 C26 106.0(5)
N1 C23 C24 114.1(6)
C26 C23 C24 108.3(6)
N1 C23 C25 108.0(5)
C26 C23 C25 110.2(6)
C24 C23 C25 110.1(5)
N2 C27 C29 105.61(17)
N2 C27 C28 109.76(19)
C29 C27 C28 110.5(2)
N2 C27 C30 112.80(17)
C29 C27 C30 109.3(2)
C28 C27 C30 108.89(19)
N3 C31 N4 107.06(16)
N3 C31 C32 125.74(18)
N4 C31 C32 127.17(18)
N3 C31 Si2 54.46(10)
N4 C31 Si2 52.62(9)
C32 C31 Si2 179.79(17)
C37 C32 C33 119.3(2)
C37 C32 C31 121.2(2)
C33 C32 C31 119.38(19)
C34 C33 C32 120.3(3)
C35 C34 C33 119.9(3)
C34 C35 C36 121.5(3)
C35 C36 C37 119.2(3)
C32 C37 C36 119.8(3)
C41B C38 N3 106.5(5)
N3 C38 C40 115.0(4)
C41B C38 C39B 111.0(6)
N3 C38 C39B 113.3(5)
N3 C38 C41 107.1(3)
C40 C38 C41 109.1(5)
N3 C38 C39 108.7(3)
C40 C38 C39 110.0(5)
C41 C38 C39 106.6(4)
C41B C38 C40B 112.4(7)
N3 C38 C40B 103.4(5)
C39B C38 C40B 110.0(7)
N4 C42 C44 106.09(17)
N4 C42 C43 109.33(17)
C44 C42 C43 109.9(2)
N4 C42 C45 111.82(18)
C44 C42 C45 109.0(2)
C43 C42 C45 110.52(19)
N6 C46 N5 107.30(17)
N6 C46 C47 125.18(18)
N5 C46 C47 127.47(19)
N6 C46 Si4 54.32(10)
N5 C46 Si4 52.98(10)
C47 C46 Si4 178.53(16)
C52 C47 C48 119.85(19)
C52 C47 C46 120.99(19)
C48 C47 C46 119.06(19)
C49 C48 C47 119.8(2)
C50 C49 C48 120.2(2)
C49 C50 C51 120.1(2)
C50 C51 C52 120.3(2)
C47 C52 C51 119.6(2)
N6 C53 C54 114.5(4)
N6 C53 C55 107.5(5)
C54 C53 C55 109.5(5)
N6 C53 C56 105.8(5)
C54 C53 C56 108.9(6)
C55 C53 C56 110.7(5)
N5 C57 C59 109.38(18)
N5 C57 C60 106.30(18)
C59 C57 C60 109.6(2)
N5 C57 C58 112.29(18)
C59 C57 C58 109.9(2)
C60 C57 C58 109.34(18)
C75 C61 C62 115.44(19)
C75 C61 Si4 119.07(15)
C62 C61 Si4 125.32(16)
C63 C62 C61 121.0(2)
C62 C63 C64 120.9(2)
C65 C64 C63 120.3(2)
C75 C65 C64 116.33(19)
C75 C65 C66 118.50(17)
C64 C65 C66 125.15(18)
C68 C66 C65 111.17(17)
C68 C66 C69 111.79(16)
C65 C66 C69 106.86(15)
C68 C66 C67 109.14(18)
C65 C66 C67 109.39(17)
C69 C66 C67 108.41(16)
C70 C69 C74 116.28(17)
C70 C69 C66 125.54(17)
C74 C69 C66 118.18(16)
C71 C70 C69 120.56(17)
C72 C71 C70 120.82(18)
C71 C72 C73 121.31(18)
C74 C73 C72 115.22(17)
C74 C73 Si5 119.49(14)
C72 C73 Si5 125.09(14)
O2 C74 C73 115.41(16)
O2 C74 C69 118.88(16)
C73 C74 C69 125.71(17)
C61 C75 C65 125.90(18)
C61 C75 O2 115.51(17)
C65 C75 O2 118.58(17)
N8 C76 N7 106.94(16)
N8 C76 C77 126.96(18)
N7 C76 C77 125.82(18)
N8 C76 Si5 54.35(10)
N7 C76 Si5 52.63(9)
C77 C76 Si5 176.81(15)
C82 C77 C78 120.0(2)
C82 C77 C76 122.17(19)
C78 C77 C76 117.85(18)
C79 C78 C77 120.3(2)
C78 C79 C80 119.4(2)
C81 C80 C79 120.5(2)
C80 C81 C82 120.2(2)
C77 C82 C81 119.5(2)
N8 C83 C86 105.36(17)
N8 C83 C85 113.74(17)
C86 C83 C85 109.28(19)
N8 C83 C84 107.85(18)
C86 C83 C84 111.0(2)
C85 C83 C84 109.5(2)
N7 C87 C89 108.23(17)
N7 C87 C90 106.19(16)
C89 C87 C90 110.40(19)
N7 C87 C88 111.87(17)
C89 C87 C88 110.85(18)
C90 C87 C88 109.20(18)
C25B C23B C24B 109.4(13)
C25B C23B C26B 108.3(11)
C24B C23B C26B 113.4(9)
C25B C23B N1 105.4(11)
C24B C23B N1 111.0(9)
C26B C23B N1 108.9(9)
N6 C53B C54B 111.6(10)
N6 C53B C55B 105.7(13)
C54B C53B C55B 108.9(13)
N6 C53B C56B 109.8(10)
C54B C53B C56B 110.5(10)
C55B C53B C56B 110.3(11)

loop_
_geom_bond_atom_site_label_1
_geom_bond_atom_site_label_2
_geom_bond_distance
Si1 N2 1.8672(16)
Si1 N1 1.8818(17)
Si1 C1 1.902(2)
Si1 Si3 2.2526(7)
Si1 C16 2.3362(19)
O1 C7 1.389(2)
O1 C6 1.390(2)
N1 C16 1.323(3)
N1 C23 1.430(11)
N1 C23B 1.554(17)
C1 C6 1.385(3)
C1 C2 1.402(3)
Si2 N4 1.8486(16)
Si2 N3 1.8915(16)
Si2 C8 1.9012(19)
Si2 Si3 2.2586(7)
Si2 C31 2.3244(19)
O2 C74 1.388(2)
O2 C75 1.391(2)
N2 C16 1.343(3)
N2 C27 1.482(3)
C2 C3 1.379(3)
C39B C38 1.504(11)
C41B C38 1.474(13)
Si4 N5 1.8613(17)
Si4 N6 1.8927(17)
Si4 C61 1.899(2)
Si4 Si6 2.2492(8)
Si4 C46 2.330(2)
N3 C31 1.326(2)
N3 C38 1.480(3)
C3 C4 1.390(3)
Si5 N7 1.8560(16)
Si5 N8 1.8962(17)
Si5 C73 1.9018(19)
Si5 Si6 2.2451(7)
Si5 C76 2.3331(19)
N4 C31 1.338(3)
N4 C42 1.490(3)
C4 C5 1.391(3)
N5 C46 1.340(3)
N5 C57 1.482(3)
C5 C6 1.388(3)
C5 C13 1.533(3)
N6 C46 1.329(3)
N6 C53B 1.440(18)
N6 C53 1.481(8)
N7 C76 1.337(3)
N7 C87 1.482(3)
C7 C8 1.383(3)
C7 C12 1.392(3)
N8 C76 1.324(3)
N8 C83 1.470(3)
C8 C9 1.404(3)
C9 C10 1.388(3)
C10 C11 1.392(3)
C11 C12 1.392(3)
C12 C13 1.527(3)
C13 C15 1.531(3)
C13 C14 1.541(3)
C16 C17 1.483(3)
C17 C18 1.385(3)
C17 C22 1.391(3)
C18 C19 1.394(3)
C19 C20 1.376(3)
C20 C21 1.377(3)
C21 C22 1.380(3)
C23 C26 1.523(5)
C23 C24 1.524(5)
C23 C25 1.524(5)
C27 C29 1.523(3)
C27 C28 1.524(3)
C27 C30 1.525(3)
C31 C32 1.490(3)
C32 C37 1.378(3)
C32 C33 1.394(3)
C33 C34 1.381(4)
C34 C35 1.357(4)
C35 C36 1.371(5)
C36 C37 1.407(4)
C38 C40 1.487(9)
C38 C41 1.542(7)
C38 C39 1.558(7)
C38 C40B 1.565(13)
C42 C44 1.523(3)
C42 C43 1.526(3)
C42 C45 1.527(3)
C46 C47 1.490(3)
C47 C52 1.381(3)
C47 C48 1.398(3)
C48 C49 1.382(3)
C49 C50 1.376(4)
C50 C51 1.379(4)
C51 C52 1.391(3)
C53 C54 1.515(5)
C53 C55 1.520(5)
C53 C56 1.525(5)
C57 C59 1.517(3)
C57 C60 1.531(3)
C57 C58 1.534(3)
C61 C75 1.381(3)
C61 C62 1.407(3)
C62 C63 1.381(3)
C63 C64 1.392(3)
C64 C65 1.392(3)
C65 C75 1.390(3)
C65 C66 1.527(3)
C66 C68 1.526(3)
C66 C69 1.528(3)
C66 C67 1.537(3)
C69 C70 1.391(3)
C69 C74 1.393(3)
C70 C71 1.390(3)
C71 C72 1.382(3)
C72 C73 1.402(3)
C73 C74 1.391(3)
C76 C77 1.496(3)
C77 C82 1.379(3)
C77 C78 1.390(3)
C78 C79 1.383(3)
C79 C80 1.384(4)
C80 C81 1.372(4)
C81 C82 1.395(3)
C83 C86 1.520(3)
C83 C85 1.520(3)
C83 C84 1.521(3)
C87 C89 1.518(3)
C87 C90 1.525(3)
C87 C88 1.534(3)
C23B C25B 1.521(7)
C23B C24B 1.522(7)
C23B C26B 1.525(7)
C53B C54B 1.515(7)
C53B C55B 1.518(8)
C53B C56B 1.522(7)
